data_7156041
loop_
_publ_author_name
'Shoji, Taku'
'Tanaka, Miwa'
'Takagaki, Sho'
'Miura, Kota'
'Ohta, Akira'
'Sekiguchi, Ryuta'
'Ito, Shunji'
'Mori, Shigeki'
'Okujima, Tetsuo'

_publ_section_title
;
 Synthesis of azulene-substituted benzofurans and isocoumarins via
 intramolecular cyclization of 1-ethynylazulenes, and their structural and
 optical properties.
;
_journal_issue 3
_journal_name_full 'Organic &amp; biomolecular chemistry'
_journal_page_first 480
_journal_page_last 489
_journal_paper_doi 10.1039/c7ob02861j
_journal_volume 16
_journal_year 2018
_chemical_formula_moiety 'C24 H20 O4'
_chemical_formula_sum 'C24 H20 O4'
_chemical_formula_weight 372.40
_space_group_crystal_system triclinic
_space_group_IT_number 2
_space_group_name_Hall '-P 1'
_space_group_name_H-M_alt 'P -1'
_symmetry_space_group_name_Hall '-P 1'
_symmetry_space_group_name_H-M 'P -1'
_atom_sites_solution_hydrogens geom
_atom_sites_solution_primary direct
_atom_sites_solution_secondary difmap
_audit_creation_method SHELXL-2016/6
_audit_update_record
;
2017-04-18 deposited with the CCDC.
2017-12-21 downloaded from the CCDC.
;
_cell_angle_alpha 67.033(5)
_cell_angle_beta 83.287(5)
_cell_angle_gamma 88.921(5)
_cell_formula_units_Z 2
_cell_length_a 6.7449(4)
_cell_length_b 11.3462(7)
_cell_length_c 12.9292(7)
_cell_measurement_reflns_used 6168
_cell_measurement_temperature 100(2)
_cell_measurement_theta_max 31.28
_cell_measurement_theta_min 1.76
_cell_volume 904.39(10)
_computing_cell_refinement 'CrysAlisPro 1.171.38.41 (Rigaku OD, 2015)'
_computing_data_collection 'CrystalClear (Rigaku Inc., 2008)'
_computing_data_reduction 'CrysAlisPro 1.171.38.41 (Rigaku OD, 2015)'
_computing_molecular_graphics 'CrystalStructure 4.2.4 (Rigaku, 2016)'
_computing_publication_material 'CrystalStructure 4.2.4'
_computing_structure_refinement 'SHELXL-2016/6 (Sheldrick, 2016)'
_computing_structure_solution 'SHELXT 2014/5 (Sheldrick, 2014)'
_diffrn_ambient_temperature 100(2)
_diffrn_detector_area_resol_mean 7.111
_diffrn_measured_fraction_theta_full 1.000
_diffrn_measured_fraction_theta_max 0.999
_diffrn_measurement_device_type 'Rigaku Saturn724'
_diffrn_measurement_method \w
_diffrn_radiation_type MoK\a
_diffrn_radiation_wavelength 0.71075
_diffrn_reflns_av_R_equivalents 0.0465
_diffrn_reflns_av_unetI/netI 0.0478
_diffrn_reflns_Laue_measured_fraction_full 1.000
_diffrn_reflns_Laue_measured_fraction_max 0.999
_diffrn_reflns_limit_h_max 8
_diffrn_reflns_limit_h_min -8
_diffrn_reflns_limit_k_max 14
_diffrn_reflns_limit_k_min -14
_diffrn_reflns_limit_l_max 17
_diffrn_reflns_limit_l_min -17
_diffrn_reflns_number 15396
_diffrn_reflns_point_group_measured_fraction_full 1.000
_diffrn_reflns_point_group_measured_fraction_max 0.999
_diffrn_reflns_theta_full 25.242
_diffrn_reflns_theta_max 27.988
_diffrn_reflns_theta_min 1.950
_diffrn_source 'Varimax 50 kV 24 mA Rotating anode'
_exptl_absorpt_coefficient_mu 0.093
_exptl_absorpt_correction_T_max 0.996
_exptl_absorpt_correction_T_min 0.869
_exptl_absorpt_correction_type multi-scan
_exptl_absorpt_process_details
;
CrysAlisPro 1.171.38.41 (Rigaku Oxford Diffraction, 2015)
Empirical absorption correction using spherical harmonics,
 implemented in SCALE3 ABSPACK scaling algorithm.
;
_exptl_crystal_colour green
_exptl_crystal_density_diffrn 1.368
_exptl_crystal_density_method 'not measured'
_exptl_crystal_description needle
_exptl_crystal_F_000 392
_exptl_crystal_size_max 0.250
_exptl_crystal_size_mid 0.040
_exptl_crystal_size_min 0.040
_refine_diff_density_max 0.269
_refine_diff_density_min -0.241
_refine_diff_density_rms 0.057
_refine_ls_extinction_method none
_refine_ls_goodness_of_fit_ref 1.018
_refine_ls_hydrogen_treatment constr
_refine_ls_matrix_type full
_refine_ls_number_parameters 256
_refine_ls_number_reflns 4353
_refine_ls_number_restraints 0
_refine_ls_restrained_S_all 1.018
_refine_ls_R_factor_all 0.0792
_refine_ls_R_factor_gt 0.0514
_refine_ls_shift/su_max 0.000
_refine_ls_shift/su_mean 0.000
_refine_ls_structure_factor_coef Fsqd
_refine_ls_weighting_details 'w=1/[\s^2^(Fo^2^)+(0.0546P)^2^+0.3520P] where P=(Fo^2^+2Fc^2^)/3'
_refine_ls_weighting_scheme calc
_refine_ls_wR_factor_gt 0.1121
_refine_ls_wR_factor_ref 0.1253
_reflns_Friedel_coverage 0.000
_reflns_number_gt 3179
_reflns_number_total 4353
_reflns_threshold_expression 'I > 2\s(I)'
_cod_data_source_file c7ob02861j2.cif
_cod_data_source_block shelxl_CCDC1
_cod_depositor_comments 'Adding full bibliography for 7156040--7156045.cif.'
_cod_database_code 7156041
_shelx_shelxl_version_number 2016/6
_shelx_space_group_comment
;
The symmetry employed for this shelxl refinement is uniquely defined
by the following loop, which should always be used as a source of
symmetry information in preference to the above space-group names.
They are only intended as comments.
;
_shelx_estimated_absorpt_t_min 0.977
_shelx_estimated_absorpt_t_max 0.996

loop_
_space_group_symop_operation_xyz
'x, y, z'
'-x, -y, -z'

loop_
_atom_site_label
_atom_site_type_symbol
_atom_site_fract_x
_atom_site_fract_y
_atom_site_fract_z
_atom_site_U_iso_or_equiv
_atom_site_adp_type
_atom_site_occupancy
_atom_site_site_symmetry_order
_atom_site_calc_flag
_atom_site_refinement_flags_posn
_atom_site_refinement_flags_adp
O1 O 0.3292(2) 0.76422(11) -0.00692(10) 0.0273(3) Uani 1 1 d . .
O2 O 0.27236(19) 0.55246(11) 0.08154(9) 0.0227(3) Uani 1 1 d . .
O3 O 0.23575(17) 0.53922(10) 0.58572(9) 0.0165(3) Uani 1 1 d . .
O4 O 0.2079(2) 0.52205(11) 0.76216(10) 0.0247(3) Uani 1 1 d . .
C1 C 0.3027(2) 0.66566(14) 0.19499(13) 0.0139(3) Uani 1 1 d . .
C2 C 0.2808(2) 0.55521(15) 0.29369(13) 0.0140(3) Uani 1 1 d . .
H2 H 0.273462 0.470687 0.295968 0.017 Uiso 1 1 calc R U
C3 C 0.2711(2) 0.58566(14) 0.38951(13) 0.0126(3) Uani 1 1 d . .
C4 C 0.2842(2) 0.72157(14) 0.35076(13) 0.0131(3) Uani 1 1 d . .
C5 C 0.2705(2) 0.79545(15) 0.41598(13) 0.0160(3) Uani 1 1 d . .
H5 H 0.253775 0.748201 0.495520 0.019 Uiso 1 1 calc R U
C6 C 0.2778(2) 0.92775(15) 0.38179(14) 0.0174(3) Uani 1 1 d . .
H6 H 0.261282 0.956337 0.442151 0.021 Uiso 1 1 calc R U
C7 C 0.3054(2) 1.02639(15) 0.27378(14) 0.0162(3) Uani 1 1 d . .
C8 C 0.3322(2) 1.01070(15) 0.17193(14) 0.0170(3) Uani 1 1 d . .
H8 H 0.354167 1.087794 0.106361 0.020 Uiso 1 1 calc R U
C9 C 0.3319(2) 0.89920(15) 0.15117(14) 0.0155(3) Uani 1 1 d . .
H9 H 0.351998 0.912051 0.073505 0.019 Uiso 1 1 calc R U
C10 C 0.3068(2) 0.77257(14) 0.22597(13) 0.0132(3) Uani 1 1 d . .
C11 C 0.3045(2) 0.66953(15) 0.08025(14) 0.0170(3) Uani 1 1 d . .
C12 C 0.2623(3) 0.54844(18) -0.02808(14) 0.0267(4) Uani 1 1 d . .
H12A H 0.388289 0.582273 -0.076386 0.032 Uiso 1 1 calc R U
H12B H 0.152148 0.600600 -0.063080 0.032 Uiso 1 1 calc R U
H12C H 0.239750 0.459723 -0.019097 0.032 Uiso 1 1 calc R U
C13 C 0.2492(2) 0.48851(15) 0.50392(13) 0.0133(3) Uani 1 1 d . .
C14 C 0.2153(2) 0.46560(15) 0.70009(13) 0.0159(3) Uani 1 1 d . .
C15 C 0.2041(2) 0.32714(15) 0.73367(13) 0.0151(3) Uani 1 1 d . .
C16 C 0.1787(2) 0.24749(16) 0.84902(14) 0.0184(4) Uani 1 1 d . .
H16 H 0.168930 0.283569 0.904451 0.022 Uiso 1 1 calc R U
C17 C 0.1681(2) 0.11684(16) 0.88146(14) 0.0198(4) Uani 1 1 d . .
H17 H 0.149665 0.062484 0.959533 0.024 Uiso 1 1 calc R U
C18 C 0.1843(2) 0.06392(16) 0.80000(15) 0.0205(4) Uani 1 1 d . .
H18 H 0.178629 -0.026485 0.823125 0.025 Uiso 1 1 calc R U
C19 C 0.2083(2) 0.14114(15) 0.68660(14) 0.0184(4) Uani 1 1 d . .
H19 H 0.218569 0.103900 0.631977 0.022 Uiso 1 1 calc R U
C20 C 0.2176(2) 0.27504(15) 0.65129(13) 0.0143(3) Uani 1 1 d . .
C21 C 0.2417(2) 0.36102(14) 0.53415(13) 0.0149(3) Uani 1 1 d . .
H21 H 0.252394 0.327129 0.477206 0.018 Uiso 1 1 calc R U
C22 C 0.3060(3) 1.16361(15) 0.26727(15) 0.0210(4) Uani 1 1 d . .
H22 H 0.331462 1.221647 0.185465 0.025 Uiso 1 1 calc R U
C23 C 0.4745(3) 1.18889(17) 0.32617(17) 0.0284(4) Uani 1 1 d . .
H23A H 0.601607 1.163642 0.296807 0.034 Uiso 1 1 calc R U
H23B H 0.448054 1.138950 0.407827 0.034 Uiso 1 1 calc R U
H23C H 0.481902 1.280267 0.311628 0.034 Uiso 1 1 calc R U
C24 C 0.1032(3) 1.19583(18) 0.3129(2) 0.0371(5) Uani 1 1 d . .
H24A H 0.078616 1.145938 0.394652 0.045 Uiso 1 1 calc R U
H24B H -0.001119 1.174906 0.275535 0.045 Uiso 1 1 calc R U
H24C H 0.101439 1.287404 0.297972 0.045 Uiso 1 1 calc R U

loop_
_atom_site_aniso_label
_atom_site_aniso_U_11
_atom_site_aniso_U_22
_atom_site_aniso_U_33
_atom_site_aniso_U_23
_atom_site_aniso_U_13
_atom_site_aniso_U_12
O1 0.0469(9) 0.0185(6) 0.0132(6) -0.0029(5) -0.0010(6) -0.0046(6)
O2 0.0388(8) 0.0166(6) 0.0142(6) -0.0077(5) -0.0021(5) -0.0036(5)
O3 0.0253(6) 0.0107(5) 0.0125(6) -0.0035(4) -0.0023(5) -0.0003(5)
O4 0.0403(8) 0.0187(6) 0.0167(6) -0.0085(5) -0.0037(5) 0.0006(5)
C1 0.0142(8) 0.0112(7) 0.0147(8) -0.0038(6) -0.0003(6) -0.0004(6)
C2 0.0155(8) 0.0098(7) 0.0160(8) -0.0044(6) -0.0014(6) 0.0009(6)
C3 0.0125(8) 0.0100(7) 0.0139(8) -0.0030(6) -0.0018(6) 0.0010(6)
C4 0.0128(8) 0.0117(7) 0.0137(8) -0.0034(6) -0.0024(6) 0.0013(6)
C5 0.0196(9) 0.0137(8) 0.0136(8) -0.0042(6) -0.0024(6) 0.0013(6)
C6 0.0226(9) 0.0137(8) 0.0185(8) -0.0087(7) -0.0038(7) 0.0014(6)
C7 0.0153(8) 0.0110(7) 0.0220(9) -0.0057(7) -0.0041(7) 0.0006(6)
C8 0.0183(8) 0.0111(7) 0.0183(8) -0.0017(6) -0.0032(7) -0.0001(6)
C9 0.0144(8) 0.0146(8) 0.0144(8) -0.0023(6) -0.0022(6) 0.0004(6)
C10 0.0103(7) 0.0123(7) 0.0158(8) -0.0042(6) -0.0022(6) 0.0012(6)
C11 0.0188(9) 0.0154(8) 0.0160(8) -0.0058(7) -0.0007(7) 0.0000(6)
C12 0.0427(12) 0.0248(9) 0.0158(9) -0.0110(8) -0.0036(8) -0.0044(8)
C13 0.0144(8) 0.0141(8) 0.0119(7) -0.0054(6) -0.0027(6) 0.0018(6)
C14 0.0171(8) 0.0150(8) 0.0136(8) -0.0031(6) -0.0025(6) 0.0011(6)
C15 0.0130(8) 0.0133(8) 0.0157(8) -0.0018(6) -0.0021(6) -0.0001(6)
C16 0.0169(8) 0.0201(8) 0.0153(8) -0.0036(7) -0.0034(7) -0.0010(7)
C17 0.0169(8) 0.0173(8) 0.0156(8) 0.0042(7) -0.0027(7) -0.0015(6)
C18 0.0172(9) 0.0124(8) 0.0259(9) 0.0000(7) -0.0059(7) -0.0011(6)
C19 0.0186(9) 0.0130(8) 0.0221(9) -0.0050(7) -0.0036(7) 0.0009(6)
C20 0.0119(8) 0.0121(7) 0.0165(8) -0.0028(6) -0.0023(6) 0.0010(6)
C21 0.0180(8) 0.0114(7) 0.0143(8) -0.0041(6) -0.0012(6) 0.0009(6)
C22 0.0292(10) 0.0092(7) 0.0242(9) -0.0051(7) -0.0066(8) 0.0001(7)
C23 0.0276(10) 0.0180(9) 0.0441(12) -0.0163(8) -0.0073(9) 0.0005(7)
C24 0.0287(11) 0.0194(10) 0.0711(16) -0.0252(10) -0.0099(10) 0.0048(8)

loop_
_atom_type_symbol
_atom_type_description
_atom_type_scat_dispersion_real
_atom_type_scat_dispersion_imag
_atom_type_scat_source
C C 0.0033 0.0016 'International Tables Vol C Tables 4.2.6.8 and 6.1.1.4'
H H 0.0000 0.0000 'International Tables Vol C Tables 4.2.6.8 and 6.1.1.4'
O O 0.0106 0.0060 'International Tables Vol C Tables 4.2.6.8 and 6.1.1.4'

loop_
_geom_angle_atom_site_label_1
_geom_angle_atom_site_label_2
_geom_angle_atom_site_label_3
_geom_angle
C11 O2 C12 115.10(13)
C14 O3 C13 123.52(12)
C2 C1 C10 108.04(14)
C2 C1 C11 125.22(14)
C10 C1 C11 126.57(14)
C1 C2 C3 110.78(14)
C1 C2 H2 124.6
C3 C2 H2 124.6
C2 C3 C4 107.44(13)
C2 C3 C13 122.50(13)
C4 C3 C13 130.06(14)
C5 C4 C3 127.74(14)
C5 C4 C10 125.35(14)
C3 C4 C10 106.87(13)
C6 C5 C4 129.61(15)
C6 C5 H5 115.2
C4 C5 H5 115.2
C5 C6 C7 131.24(15)
C5 C6 H6 114.4
C7 C6 H6 114.4
C8 C7 C6 125.91(15)
C8 C7 C22 116.87(14)
C6 C7 C22 117.23(14)
C7 C8 C9 129.84(15)
C7 C8 H8 115.1
C9 C8 H8 115.1
C10 C9 C8 130.10(16)
C10 C9 H9 115.0
C8 C9 H9 115.0
C9 C10 C1 125.34(15)
C9 C10 C4 127.79(14)
C1 C10 C4 106.86(13)
O1 C11 O2 122.31(15)
O1 C11 C1 126.22(15)
O2 C11 C1 111.47(13)
O2 C12 H12A 109.5
O2 C12 H12B 109.5
H12A C12 H12B 109.5
O2 C12 H12C 109.5
H12A C12 H12C 109.5
H12B C12 H12C 109.5
C21 C13 O3 120.15(14)
C21 C13 C3 126.74(14)
O3 C13 C3 113.11(13)
O4 C14 O3 116.69(14)
O4 C14 C15 126.62(15)
O3 C14 C15 116.69(13)
C20 C15 C16 120.67(14)
C20 C15 C14 120.12(14)
C16 C15 C14 119.21(15)
C17 C16 C15 119.61(15)
C17 C16 H16 120.2
C15 C16 H16 120.2
C16 C17 C18 120.15(15)
C16 C17 H17 119.9
C18 C17 H17 119.9
C19 C18 C17 120.74(15)
C19 C18 H18 119.6
C17 C18 H18 119.6
C18 C19 C20 120.18(16)
C18 C19 H19 119.9
C20 C19 H19 119.9
C15 C20 C19 118.64(15)
C15 C20 C21 118.45(14)
C19 C20 C21 122.91(15)
C13 C21 C20 121.06(15)
C13 C21 H21 119.5
C20 C21 H21 119.5
C24 C22 C7 111.04(14)
C24 C22 C23 111.93(15)
C7 C22 C23 111.70(14)
C24 C22 H22 107.3
C7 C22 H22 107.3
C23 C22 H22 107.3
C22 C23 H23A 109.5
C22 C23 H23B 109.5
H23A C23 H23B 109.5
C22 C23 H23C 109.5
H23A C23 H23C 109.5
H23B C23 H23C 109.5
C22 C24 H24A 109.5
C22 C24 H24B 109.5
H24A C24 H24B 109.5
C22 C24 H24C 109.5
H24A C24 H24C 109.5
H24B C24 H24C 109.5

loop_
_geom_bond_atom_site_label_1
_geom_bond_atom_site_label_2
_geom_bond_distance
O1 C11 1.2125(19)
O2 C11 1.3432(19)
O2 C12 1.445(2)
O3 C14 1.3770(18)
O3 C13 1.3813(18)
O4 C14 1.2031(19)
C1 C2 1.391(2)
C1 C10 1.420(2)
C1 C11 1.465(2)
C2 C3 1.405(2)
C2 H2 0.9500
C3 C4 1.424(2)
C3 C13 1.452(2)
C4 C5 1.397(2)
C4 C10 1.476(2)
C5 C6 1.390(2)
C5 H5 0.9500
C6 C7 1.402(2)
C6 H6 0.9500
C7 C8 1.387(2)
C7 C22 1.526(2)
C8 C9 1.392(2)
C8 H8 0.9500
C9 C10 1.384(2)
C9 H9 0.9500
C12 H12A 0.9800
C12 H12B 0.9800
C12 H12C 0.9800
C13 C21 1.343(2)
C14 C15 1.458(2)
C15 C20 1.400(2)
C15 C16 1.402(2)
C16 C17 1.375(2)
C16 H16 0.9500
C17 C18 1.395(3)
C17 H17 0.9500
C18 C19 1.375(2)
C18 H18 0.9500
C19 C20 1.406(2)
C19 H19 0.9500
C20 C21 1.438(2)
C21 H21 0.9500
C22 C24 1.521(3)
C22 C23 1.529(2)
C22 H22 1.0000
C23 H23A 0.9800
C23 H23B 0.9800
C23 H23C 0.9800
C24 H24A 0.9800
C24 H24B 0.9800
C24 H24C 0.9800

loop_
_geom_torsion_atom_site_label_1
_geom_torsion_atom_site_label_2
_geom_torsion_atom_site_label_3
_geom_torsion_atom_site_label_4
_geom_torsion
C10 C1 C2 C3 -0.23(18)
C11 C1 C2 C3 -175.77(15)
C1 C2 C3 C4 0.92(18)
C1 C2 C3 C13 -179.73(14)
C2 C3 C4 C5 176.41(16)
C13 C3 C4 C5 -2.9(3)
C2 C3 C4 C10 -1.21(17)
C13 C3 C4 C10 179.51(15)
C3 C4 C5 C6 -178.36(16)
C10 C4 C5 C6 -1.2(3)
C4 C5 C6 C7 -1.7(3)
C5 C6 C7 C8 0.2(3)
C5 C6 C7 C22 -179.77(17)
C6 C7 C8 C9 2.4(3)
C22 C7 C8 C9 -177.60(16)
C7 C8 C9 C10 -0.7(3)
C8 C9 C10 C1 177.80(16)
C8 C9 C10 C4 -3.7(3)
C2 C1 C10 C9 178.23(15)
C11 C1 C10 C9 -6.3(3)
C2 C1 C10 C4 -0.53(17)
C11 C1 C10 C4 174.93(15)
C5 C4 C10 C9 4.7(3)
C3 C4 C10 C9 -177.64(15)
C5 C4 C10 C1 -176.61(15)
C3 C4 C10 C1 1.08(17)
C12 O2 C11 O1 -2.1(2)
C12 O2 C11 C1 177.19(14)
C2 C1 C11 O1 -177.67(17)
C10 C1 C11 O1 7.6(3)
C2 C1 C11 O2 3.1(2)
C10 C1 C11 O2 -171.65(15)
C14 O3 C13 C21 0.3(2)
C14 O3 C13 C3 -179.66(13)
C2 C3 C13 C21 2.2(3)
C4 C3 C13 C21 -178.64(17)
C2 C3 C13 O3 -177.85(14)
C4 C3 C13 O3 1.3(2)
C13 O3 C14 O4 179.05(14)
C13 O3 C14 C15 -1.1(2)
O4 C14 C15 C20 -179.12(16)
O3 C14 C15 C20 1.1(2)
O4 C14 C15 C16 1.2(3)
O3 C14 C15 C16 -178.57(14)
C20 C15 C16 C17 0.4(2)
C14 C15 C16 C17 -179.99(15)
C15 C16 C17 C18 0.6(2)
C16 C17 C18 C19 -0.9(3)
C17 C18 C19 C20 0.3(3)
C16 C15 C20 C19 -1.0(2)
C14 C15 C20 C19 179.38(15)
C16 C15 C20 C21 179.40(14)
C14 C15 C20 C21 -0.2(2)
C18 C19 C20 C15 0.7(2)
C18 C19 C20 C21 -179.72(15)
O3 C13 C21 C20 0.6(2)
C3 C13 C21 C20 -179.42(15)
C15 C20 C21 C13 -0.6(2)
C19 C20 C21 C13 179.76(16)
C8 C7 C22 C24 115.17(18)
C6 C7 C22 C24 -64.8(2)
C8 C7 C22 C23 -119.11(17)
C6 C7 C22 C23 60.9(2)
